data_4022144
loop_
_publ_author_name
'Sergiy V. Rosokha'
'Jay K. Kochi'

_publ_section_title
;
 The Question of Aromaticity in Open-Shell Cations and Anions as
 Ion-Radical Offsprings of Polycyclic Aromatic and Antiaromatic Hydrocarbons
;
_journal_name_full 'Journal of Organic Chemistry'
_journal_page_first 9357
_journal_page_last 9365
_journal_paper_doi 10.1021/jo061695a
_journal_volume 71
_journal_year 2006
_chemical_formula_moiety 'C20 H40 K O8, C10 H8'
_chemical_formula_sum 'C30 H48 K O8'
_chemical_formula_weight 575.78
_chemical_name_systematic
; 
 ? 
;
_space_group_IT_number 2
_space_group_name_Hall '-P 1'
_space_group_name_H-M_alt 'P -1'
_symmetry_cell_setting triclinic
_symmetry_space_group_name_Hall '-P 1'
_symmetry_space_group_name_H-M 'P -1'
_atom_sites_solution_hydrogens geom
_atom_sites_solution_primary direct
_atom_sites_solution_secondary difmap
_audit_creation_method SHELXL-97
_cell_angle_alpha 95.20(8)
_cell_angle_beta 106.50(5)
_cell_angle_gamma 113.31(8)
_cell_formula_units_Z 1
_cell_length_a 8.134(6)
_cell_length_b 9.116(8)
_cell_length_c 12.165(11)
_cell_measurement_reflns_used 602
_cell_measurement_temperature 173(2)
_cell_measurement_theta_max 24.20
_cell_measurement_theta_min 2.75
_cell_volume 772.9(11)
_computing_cell_refinement 'SAINT (Bruker, 2003)'
_computing_data_collection 'SMART (Bruker, 2003)'
_computing_data_reduction 'SAINT & SADABS (Bruker, 2003)'
_computing_molecular_graphics 'XP (Bruker, 1999)'
_computing_publication_material 'SHELXL, XCIF (Bruker, 1999)'
_computing_structure_refinement SHELXTL
_computing_structure_solution 'SHELXTL (Bruker, 2003)'
_diffrn_ambient_temperature 173(2)
_diffrn_measured_fraction_theta_full 0.996
_diffrn_measured_fraction_theta_max 0.984
_diffrn_measurement_device 'Bruker SMART'
_diffrn_measurement_method 'omega-scan, full sphere'
_diffrn_radiation_monochromator graphite
_diffrn_radiation_source 'fine-focus sealed tube'
_diffrn_radiation_type MoK\a
_diffrn_radiation_wavelength 0.71073
_diffrn_reflns_av_R_equivalents 0.143
_diffrn_reflns_av_sigmaI/netI 0.3221
_diffrn_reflns_limit_h_max 11
_diffrn_reflns_limit_h_min -11
_diffrn_reflns_limit_k_max 12
_diffrn_reflns_limit_k_min -12
_diffrn_reflns_limit_l_max 16
_diffrn_reflns_limit_l_min -16
_diffrn_reflns_number 11162
_diffrn_reflns_theta_full 29.00
_diffrn_reflns_theta_max 29.19
_diffrn_reflns_theta_min 1.79
_diffrn_standards_decay_% 0
_diffrn_standards_interval_count 0
_diffrn_standards_interval_time 0
_diffrn_standards_number 0
_exptl_absorpt_coefficient_mu 0.218
_exptl_absorpt_correction_type none
_exptl_crystal_colour black
_exptl_crystal_density_diffrn 1.237
_exptl_crystal_density_method 'not measured'
_exptl_crystal_description plate
_exptl_crystal_F_000 311
_exptl_crystal_size_max 0.20
_exptl_crystal_size_mid 0.10
_exptl_crystal_size_min 0.05
_refine_diff_density_max 0.355
_refine_diff_density_min -0.490
_refine_diff_density_rms 0.070
_refine_ls_extinction_method none
_refine_ls_goodness_of_fit_ref 0.698
_refine_ls_hydrogen_treatment constr
_refine_ls_matrix_type full
_refine_ls_number_parameters 178
_refine_ls_number_reflns 4119
_refine_ls_number_restraints 0
_refine_ls_restrained_S_all 0.698
_refine_ls_R_factor_all 0.2108
_refine_ls_R_factor_gt 0.0625
_refine_ls_shift/su_max 0.000
_refine_ls_shift/su_mean 0.000
_refine_ls_structure_factor_coef Fsqd
_refine_ls_weighting_details 'calc w=1/[\s^2^(Fo^2^)+(0.0000P)^2^+0.0000P] where P=(Fo^2^+2Fc^2^)/3'
_refine_ls_weighting_scheme calc
_refine_ls_wR_factor_gt 0.0752
_refine_ls_wR_factor_ref 0.1048
_reflns_number_gt 1273
_reflns_number_total 4119
_reflns_threshold_expression >2sigma(I)
_cod_data_source_file jo061695asi20060815_022927.cif
_cod_database_code 4022144

loop_
_symmetry_equiv_pos_as_xyz
'x, y, z'
'-x, -y, -z'

loop_
_atom_site_label
_atom_site_type_symbol
_atom_site_fract_x
_atom_site_fract_y
_atom_site_fract_z
_atom_site_U_iso_or_equiv
_atom_site_adp_type
_atom_site_occupancy
_atom_site_symmetry_multiplicity
_atom_site_calc_flag
_atom_site_refinement_flags
K1 K 0.5000 0.5000 0.5000 0.0304(3) Uani 1 2 d S
O11 O 0.5574(3) 0.2144(2) 0.46399(18) 0.0311(6) Uani 1 1 d .
O12 O 0.8563(3) 0.5131(3) 0.61686(19) 0.0344(6) Uani 1 1 d .
O13 O 0.7622(3) 0.7632(2) 0.68377(18) 0.0310(6) Uani 1 1 d .
O31 O 0.3386(3) 0.4043(3) 0.6659(2) 0.0439(7) Uani 1 1 d .
C1 C 1.0732(4) 1.2156(4) 0.9831(3) 0.0324(9) Uani 1 1 d .
H1A H 1.1841 1.3073 0.9849 0.039 Uiso 1 1 calc R
C2 C 0.9024(5) 1.2288(4) 0.9612(3) 0.0373(9) Uani 1 1 d .
H2A H 0.8986 1.3291 0.9489 0.045 Uiso 1 1 calc R
C3 C 0.7383(5) 1.0966(4) 0.9572(3) 0.0362(9) Uani 1 1 d .
H3A H 0.6223 1.1061 0.9434 0.043 Uiso 1 1 calc R
C4 C 0.7446(4) 0.9490(4) 0.9736(3) 0.0332(9) Uani 1 1 d .
H4A H 0.6305 0.8581 0.9687 0.040 Uiso 1 1 calc R
C11 C 0.7552(4) 0.2556(4) 0.4934(3) 0.0371(9) Uani 1 1 d .
H11A H 0.8046 0.3152 0.4369 0.045 Uiso 1 1 calc R
H11B H 0.7732 0.1542 0.4885 0.045 Uiso 1 1 calc R
C12 C 0.8628(5) 0.3611(4) 0.6158(3) 0.0416(10) Uani 1 1 d .
H12A H 0.8046 0.3068 0.6712 0.050 Uiso 1 1 calc R
H12B H 0.9972 0.3780 0.6410 0.050 Uiso 1 1 calc R
C13 C 0.9538(4) 0.6211(4) 0.7308(3) 0.0354(9) Uani 1 1 d .
H13A H 1.0868 0.6350 0.7615 0.042 Uiso 1 1 calc R
H13B H 0.8892 0.5743 0.7858 0.042 Uiso 1 1 calc R
C14 C 0.9538(4) 0.7824(4) 0.7224(3) 0.0346(9) Uani 1 1 d .
H14A H 1.0272 0.8603 0.8003 0.042 Uiso 1 1 calc R
H14B H 1.0159 0.8278 0.6660 0.042 Uiso 1 1 calc R
C15 C 0.7544(4) 0.9157(4) 0.6825(3) 0.0321(9) Uani 1 1 d .
H15A H 0.8064 0.9660 0.6236 0.039 Uiso 1 1 calc R
H15B H 0.8321 0.9918 0.7609 0.039 Uiso 1 1 calc R
C16 C 0.5512(4) 0.8861(4) 0.6518(3) 0.0344(9) Uani 1 1 d .
H16A H 0.4981 0.8313 0.7089 0.041 Uiso 1 1 calc R
H16B H 0.5438 0.9922 0.6562 0.041 Uiso 1 1 calc R
C31 C 0.4355(5) 0.4806(4) 0.7885(3) 0.0399(10) Uani 1 1 d .
H31A H 0.3493 0.5034 0.8232 0.048 Uiso 1 1 calc R
H31B H 0.5487 0.5852 0.8008 0.048 Uiso 1 1 calc R
C32 C 0.4950(4) 0.3594(4) 0.8436(3) 0.0410(10) Uani 1 1 d .
H32A H 0.6175 0.3700 0.8369 0.049 Uiso 1 1 calc R
H32B H 0.5068 0.3733 0.9276 0.049 Uiso 1 1 calc R
C33 C 0.3316(5) 0.1978(4) 0.7705(3) 0.0491(11) Uani 1 1 d .
H33A H 0.3731 0.1093 0.7696 0.059 Uiso 1 1 calc R
H33B H 0.2245 0.1667 0.8008 0.059 Uiso 1 1 calc R
C34 C 0.2752(5) 0.2301(4) 0.6509(3) 0.0464(11) Uani 1 1 d .
H34A H 0.3358 0.1919 0.6021 0.056 Uiso 1 1 calc R
H34B H 0.1348 0.1713 0.6112 0.056 Uiso 1 1 calc R
C5 C 0.9144(4) 0.9299(4) 0.9972(3) 0.0270(8) Uani 1 1 d .

loop_
_atom_site_aniso_label
_atom_site_aniso_U_11
_atom_site_aniso_U_22
_atom_site_aniso_U_33
_atom_site_aniso_U_23
_atom_site_aniso_U_13
_atom_site_aniso_U_12
K1 0.0286(6) 0.0293(6) 0.0284(7) 0.0064(5) 0.0081(5) 0.0093(5)
O11 0.0309(14) 0.0323(14) 0.0254(14) 0.0021(12) 0.0064(11) 0.0125(12)
O12 0.0339(14) 0.0315(13) 0.0306(15) 0.0029(12) 0.0028(11) 0.0142(11)
O13 0.0247(13) 0.0264(13) 0.0318(14) 0.0023(11) 0.0057(11) 0.0054(11)
O31 0.0491(16) 0.0474(16) 0.0339(16) 0.0199(14) 0.0120(13) 0.0196(14)
C1 0.032(2) 0.033(2) 0.026(2) 0.0052(17) 0.0070(17) 0.0101(18)
C2 0.045(2) 0.035(2) 0.030(2) 0.0079(18) 0.0075(18) 0.020(2)
C3 0.031(2) 0.049(2) 0.027(2) 0.0021(19) 0.0063(17) 0.0205(19)
C4 0.032(2) 0.039(2) 0.026(2) 0.0106(18) 0.0092(17) 0.0122(18)
C11 0.037(2) 0.030(2) 0.043(3) 0.0034(19) 0.0096(19) 0.0169(18)
C12 0.036(2) 0.036(2) 0.047(3) 0.007(2) 0.0051(19) 0.0183(19)
C13 0.026(2) 0.043(2) 0.027(2) 0.0012(19) 0.0017(16) 0.0118(18)
C14 0.025(2) 0.033(2) 0.033(2) -0.0010(18) 0.0065(17) 0.0056(17)
C15 0.035(2) 0.026(2) 0.030(2) 0.0045(17) 0.0099(17) 0.0093(17)
C16 0.043(2) 0.029(2) 0.025(2) 0.0012(17) 0.0079(18) 0.0137(17)
C31 0.039(2) 0.039(2) 0.037(2) 0.014(2) 0.0125(19) 0.0120(19)
C32 0.031(2) 0.041(2) 0.042(3) 0.019(2) 0.0090(18) 0.0084(19)
C33 0.054(3) 0.040(2) 0.040(3) 0.009(2) 0.010(2) 0.012(2)
C34 0.043(2) 0.040(2) 0.043(3) 0.006(2) 0.011(2) 0.009(2)
C5 0.0244(19) 0.034(2) 0.0180(18) 0.0041(17) 0.0041(15) 0.0106(16)

loop_
_atom_type_symbol
_atom_type_description
_atom_type_scat_dispersion_real
_atom_type_scat_dispersion_imag
_atom_type_scat_source
C C 0.0033 0.0016 'International Tables Vol C Tables 4.2.6.8 and 6.1.1.4'
H H 0.0000 0.0000 'International Tables Vol C Tables 4.2.6.8 and 6.1.1.4'
O O 0.0106 0.0060 'International Tables Vol C Tables 4.2.6.8 and 6.1.1.4'
K K 0.2009 0.2494 'International Tables Vol C Tables 4.2.6.8 and 6.1.1.4'

loop_
_geom_angle_atom_site_label_1
_geom_angle_atom_site_label_2
_geom_angle_atom_site_label_3
_geom_angle
_geom_angle_site_symmetry_1
_geom_angle_site_symmetry_3
O31 K1 O31 180.000(1) 2_666 .
O31 K1 O13 82.75(11) 2_666 2_666
O31 K1 O13 97.25(11) . 2_666
O31 K1 O13 97.25(11) 2_666 .
O31 K1 O13 82.75(11) . .
O13 K1 O13 180.0 2_666 .
O31 K1 O12 82.34(9) 2_666 .
O31 K1 O12 97.66(9) . .
O13 K1 O12 119.31(10) 2_666 .
O13 K1 O12 60.69(10) . .
O31 K1 O12 97.66(9) 2_666 2_666
O31 K1 O12 82.34(9) . 2_666
O13 K1 O12 60.69(10) 2_666 2_666
O13 K1 O12 119.31(10) . 2_666
O12 K1 O12 180.0 . 2_666
O31 K1 O11 87.00(9) 2_666 .
O31 K1 O11 93.00(9) . .
O13 K1 O11 60.19(9) 2_666 .
O13 K1 O11 119.81(9) . .
O12 K1 O11 60.55(11) . .
O12 K1 O11 119.45(11) 2_666 .
O31 K1 O11 93.00(9) 2_666 2_666
O31 K1 O11 87.00(9) . 2_666
O13 K1 O11 119.81(9) 2_666 2_666
O13 K1 O11 60.19(9) . 2_666
O12 K1 O11 119.45(11) . 2_666
O12 K1 O11 60.55(11) 2_666 2_666
O11 K1 O11 180.000(1) . 2_666
C16 O11 C11 111.5(2) 2_666 .
C16 O11 K1 112.67(18) 2_666 .
C11 O11 K1 111.14(19) . .
C12 O12 C13 112.5(2) . .
C12 O12 K1 116.1(2) . .
C13 O12 K1 114.02(19) . .
C15 O13 C14 112.1(2) . .
C15 O13 K1 117.87(19) . .
C14 O13 K1 116.56(19) . .
C31 O31 C34 108.8(3) . .
C31 O31 K1 122.50(19) . .
C34 O31 K1 107.7(2) . .
C2 C1 C5 121.8(3) . 2_777
C2 C1 H1A 119.1 . .
C5 C1 H1A 119.1 2_777 .
C3 C2 C1 120.3(3) . .
C3 C2 H2A 119.9 . .
C1 C2 H2A 119.9 . .
C2 C3 C4 119.4(3) . .
C2 C3 H3A 120.3 . .
C4 C3 H3A 120.3 . .
C3 C4 C5 122.4(3) . .
C3 C4 H4A 118.8 . .
C5 C4 H4A 118.8 . .
O11 C11 C12 109.4(3) . .
O11 C11 H11A 109.8 . .
C12 C11 H11A 109.8 . .
O11 C11 H11B 109.8 . .
C12 C11 H11B 109.8 . .
H11A C11 H11B 108.2 . .
O12 C12 C11 108.7(3) . .
O12 C12 H12A 109.9 . .
C11 C12 H12A 109.9 . .
O12 C12 H12B 109.9 . .
C11 C12 H12B 109.9 . .
H12A C12 H12B 108.3 . .
O12 C13 C14 109.1(3) . .
O12 C13 H13A 109.9 . .
C14 C13 H13A 109.9 . .
O12 C13 H13B 109.9 . .
C14 C13 H13B 109.9 . .
H13A C13 H13B 108.3 . .
O13 C14 C13 109.7(3) . .
O13 C14 H14A 109.7 . .
C13 C14 H14A 109.7 . .
O13 C14 H14B 109.7 . .
C13 C14 H14B 109.7 . .
H14A C14 H14B 108.2 . .
O13 C15 C16 108.5(3) . .
O13 C15 H15A 110.0 . .
C16 C15 H15A 110.0 . .
O13 C15 H15B 110.0 . .
C16 C15 H15B 110.0 . .
H15A C15 H15B 108.4 . .
O11 C16 C15 109.8(3) 2_666 .
O11 C16 H16A 109.7 2_666 .
C15 C16 H16A 109.7 . .
O11 C16 H16B 109.7 2_666 .
C15 C16 H16B 109.7 . .
H16A C16 H16B 108.2 . .
O31 C31 C32 105.5(3) . .
O31 C31 H31A 110.6 . .
C32 C31 H31A 110.6 . .
O31 C31 H31B 110.6 . .
C32 C31 H31B 110.6 . .
H31A C31 H31B 108.8 . .
C33 C32 C31 101.8(3) . .
C33 C32 H32A 111.4 . .
C31 C32 H32A 111.4 . .
C33 C32 H32B 111.4 . .
C31 C32 H32B 111.4 . .
H32A C32 H32B 109.3 . .
C34 C33 C32 103.5(3) . .
C34 C33 H33A 111.1 . .
C32 C33 H33A 111.1 . .
C34 C33 H33B 111.1 . .
C32 C33 H33B 111.1 . .
H33A C33 H33B 109.0 . .
O31 C34 C33 107.2(3) . .
O31 C34 H34A 110.3 . .
C33 C34 H34A 110.3 . .
O31 C34 H34B 110.3 . .
C33 C34 H34B 110.3 . .
H34A C34 H34B 108.5 . .
C1 C5 C4 123.9(3) 2_777 .
C1 C5 C5 118.5(4) 2_777 2_777
C4 C5 C5 117.5(4) . 2_777

loop_
_geom_bond_atom_site_label_1
_geom_bond_atom_site_label_2
_geom_bond_distance
_geom_bond_site_symmetry_2
K1 O31 2.734(3) 2_666
K1 O31 2.734(3) .
K1 O13 2.752(5) 2_666
K1 O13 2.752(5) .
K1 O12 2.791(3) .
K1 O12 2.791(3) 2_666
K1 O11 2.839(3) .
K1 O11 2.839(3) 2_666
O11 C16 1.422(4) 2_666
O11 C11 1.424(3) .
O12 C12 1.407(4) .
O12 C13 1.425(4) .
O13 C15 1.418(4) .
O13 C14 1.426(4) .
O31 C31 1.429(4) .
O31 C34 1.438(4) .
C1 C2 1.394(4) .
C1 C5 1.406(4) 2_777
C1 H1A 0.9500 .
C2 C3 1.385(4) .
C2 H2A 0.9500 .
C3 C4 1.396(4) .
C3 H3A 0.9500 .
C4 C5 1.412(4) .
C4 H4A 0.9500 .
C11 C12 1.498(5) .
C11 H11A 0.9900 .
C11 H11B 0.9900 .
C12 H12A 0.9900 .
C12 H12B 0.9900 .
C13 C14 1.484(4) .
C13 H13A 0.9900 .
C13 H13B 0.9900 .
C14 H14A 0.9900 .
C14 H14B 0.9900 .
C15 C16 1.491(4) .
C15 H15A 0.9900 .
C15 H15B 0.9900 .
C16 O11 1.422(4) 2_666
C16 H16A 0.9900 .
C16 H16B 0.9900 .
C31 C32 1.510(4) .
C31 H31A 0.9900 .
C31 H31B 0.9900 .
C32 C33 1.506(4) .
C32 H32A 0.9900 .
C32 H32B 0.9900 .
C33 C34 1.490(4) .
C33 H33A 0.9900 .
C33 H33B 0.9900 .
C34 H34A 0.9900 .
C34 H34B 0.9900 .
C5 C1 1.406(4) 2_777
C5 C5 1.449(5) 2_777
